data_7045027
loop_
_publ_author_name
'Morgan, Matthew M.'
'Rautiainen, J. Mikko'
'Piers, Warren E.'
'Tuononen, Heikki M.'
'Gendy, Chris'

_publ_section_title
;
 Divergent reactivity of nucleophilic 1-bora-7a-azaindenide anions.
;
_journal_issue 3
_journal_name_full 'Dalton transactions (Cambridge, England : 2003)'
_journal_page_first 734
_journal_page_last 741
_journal_paper_doi 10.1039/c7dt04350c
_journal_volume 47
_journal_year 2018
_chemical_formula_moiety 'C26 H19 B N O2, C18 H36 K N2 O6'
_chemical_formula_sum 'C44 H55 B K N3 O8'
_chemical_formula_weight 803.82
_space_group_crystal_system monoclinic
_space_group_IT_number 14
_space_group_name_Hall '-P 2ybc'
_space_group_name_H-M_alt 'P 1 21/c 1'
_symmetry_space_group_name_Hall '-P 2ybc'
_symmetry_space_group_name_H-M 'P 1 21/c 1'
_atom_sites_solution_hydrogens geom
_audit_creation_method SHELXL-2014/6
_audit_update_record
;
2017-11-08 deposited with the CCDC.
2017-12-07 downloaded from the CCDC.
;
_cell_angle_alpha 90
_cell_angle_beta 102.3040(10)
_cell_angle_gamma 90
_cell_formula_units_Z 4
_cell_length_a 10.55710(10)
_cell_length_b 17.9054(2)
_cell_length_c 22.7508(3)
_cell_measurement_reflns_used 7673
_cell_measurement_temperature 173(2)
_cell_measurement_theta_max 70.05
_cell_measurement_theta_min 3.17
_cell_volume 4201.78(8)
_computing_cell_refinement 'Bruker SAINT'
_computing_data_collection 'Bruker APEX2'
_computing_data_reduction 'Bruker SAINT'
_computing_molecular_graphics 'Bruker SHELXTL'
_computing_publication_material 'LinXTL v. 5.8.3 (Spasyuk, 2009)'
_computing_structure_refinement 'SHELXL-2014 (Sheldrick 2014)'
_computing_structure_solution 'SHELXS-97 (Sheldrick 2008)'
_diffrn_ambient_temperature 173(2)
_diffrn_measured_fraction_theta_full 0.989
_diffrn_measured_fraction_theta_max 0.984
_diffrn_measurement_device_type 'Bruker APEX-II CCD'
_diffrn_measurement_method \w
_diffrn_radiation_type CuK\a
_diffrn_radiation_wavelength 1.54178
_diffrn_reflns_av_R_equivalents 0.0479
_diffrn_reflns_av_unetI/netI 0.0496
_diffrn_reflns_Laue_measured_fraction_full 0.989
_diffrn_reflns_Laue_measured_fraction_max 0.984
_diffrn_reflns_limit_h_max 12
_diffrn_reflns_limit_h_min -12
_diffrn_reflns_limit_k_max 19
_diffrn_reflns_limit_k_min -21
_diffrn_reflns_limit_l_max 27
_diffrn_reflns_limit_l_min -27
_diffrn_reflns_number 27471
_diffrn_reflns_point_group_measured_fraction_full 0.989
_diffrn_reflns_point_group_measured_fraction_max 0.984
_diffrn_reflns_theta_full 67.679
_diffrn_reflns_theta_max 70.175
_diffrn_reflns_theta_min 3.169
_exptl_absorpt_coefficient_mu 1.560
_exptl_absorpt_correction_T_max 0.860
_exptl_absorpt_correction_T_min 0.746
_exptl_absorpt_correction_type multi-scan
_exptl_absorpt_process_details 'Sadabs (Sheldrick, 1996)'
_exptl_crystal_colour Yellow
_exptl_crystal_density_diffrn 1.271
_exptl_crystal_density_method 'not measured'
_exptl_crystal_description block
_exptl_crystal_F_000 1712
_exptl_crystal_size_max 0.20
_exptl_crystal_size_mid 0.10
_exptl_crystal_size_min 0.10
_refine_diff_density_max 0.595
_refine_diff_density_min -0.317
_refine_diff_density_rms 0.056
_refine_ls_extinction_method none
_refine_ls_goodness_of_fit_ref 1.006
_refine_ls_hydrogen_treatment constr
_refine_ls_matrix_type full
_refine_ls_number_parameters 514
_refine_ls_number_reflns 7860
_refine_ls_number_restraints 591
_refine_ls_restrained_S_all 0.990
_refine_ls_R_factor_all 0.0781
_refine_ls_R_factor_gt 0.0585
_refine_ls_shift/su_max 0.001
_refine_ls_shift/su_mean 0.000
_refine_ls_structure_factor_coef Fsqd
_refine_ls_weighting_details 'w=1/[\s^2^(Fo^2^)+(0.1063P)^2^+0.0783P] where P=(Fo^2^+2Fc^2^)/3'
_refine_ls_weighting_scheme calc
_refine_ls_wR_factor_gt 0.1496
_refine_ls_wR_factor_ref 0.1664
_reflns_Friedel_coverage 0.000
_reflns_number_gt 5935
_reflns_number_total 7860
_reflns_threshold_expression 'I > 2\s(I)'
_cod_data_source_file c7dt04350c3.cif
_cod_data_source_block MM170128_0m
_cod_depositor_comments
;

2018-01-26
Z value and formula fixed to values more according to usual
chemical conventions.                 miguel

 Adding full bibliography for 7045026--7045027.cif.
;
_cod_original_formula_sum 'C22 H27.50 B0.50 K0.50 N1.50 O4'
_cod_original_formula_units_Z 8
_cod_original_formula_weight 401.91
_cod_database_code 7045027
_shelx_space_group_comment
;
The symmetry employed for this shelxl refinement is uniquely defined
by the following loop, which should always be used as a source of
symmetry information in preference to the above space-group names.
They are only intended as comments.
;
_shelx_estimated_absorpt_t_min 0.746
_shelx_estimated_absorpt_t_max 0.860
_shelxl_version_number 2014/6

loop_
_space_group_symop_operation_xyz
'x, y, z'
'-x, y+1/2, -z+1/2'
'-x, -y, -z'
'x, -y-1/2, z-1/2'

loop_
_atom_site_label
_atom_site_type_symbol
_atom_site_fract_x
_atom_site_fract_y
_atom_site_fract_z
_atom_site_U_iso_or_equiv
_atom_site_adp_type
_atom_site_occupancy
_atom_site_site_symmetry_order
_atom_site_calc_flag
_atom_site_refinement_flags_posn
_atom_site_refinement_flags_adp
B1 B 0.4925(3) 0.72816(16) 0.42206(13) 0.0368(6) Uani 1 1 d . U
C1 C 0.5509(2) 0.79046(14) 0.49989(12) 0.0349(5) Uani 1 1 d . U
C2 C 0.5379(2) 0.70550(13) 0.49448(11) 0.0335(5) Uani 1 1 d . U
C3 C 0.4099(2) 0.68045(13) 0.50907(12) 0.0353(5) Uani 1 1 d . U
C4 C 0.3129(2) 0.67762(13) 0.45837(12) 0.0362(5) Uani 1 1 d . U
C5 C 0.1764(3) 0.66034(14) 0.45041(14) 0.0418(6) Uani 1 1 d . U
H5 H 0.1397 0.6541 0.4848 0.050 Uiso 1 1 calc R U
C6 C 0.1001(3) 0.65295(16) 0.39478(15) 0.0486(7) Uani 1 1 d . U
H6 H 0.0112 0.6404 0.3906 0.058 Uiso 1 1 calc R U
C7 C 0.1516(3) 0.66382(17) 0.34261(15) 0.0509(7) Uani 1 1 d . U
H7 H 0.1001 0.6554 0.3035 0.061 Uiso 1 1 calc R U
C8 C 0.2772(3) 0.68679(16) 0.35038(14) 0.0452(6) Uani 1 1 d . U
H8 H 0.3119 0.6961 0.3158 0.054 Uiso 1 1 calc R U
C9 C 0.5854(3) 0.71574(16) 0.37660(11) 0.0400(6) Uani 1 1 d . U
C10 C 0.6237(3) 0.6438(2) 0.36455(14) 0.0539(7) Uani 1 1 d . U
H10 H 0.5862 0.6023 0.3805 0.065 Uiso 1 1 calc R U
C11 C 0.7155(3) 0.6312(2) 0.32965(16) 0.0640(9) Uani 1 1 d . U
H11 H 0.7407 0.5816 0.3226 0.077 Uiso 1 1 calc R U
C12 C 0.7695(3) 0.6906(3) 0.30547(14) 0.0635(9) Uani 1 1 d . U
H12 H 0.8313 0.6822 0.2813 0.076 Uiso 1 1 calc R U
C13 C 0.7334(3) 0.7623(2) 0.31646(15) 0.0633(9) Uani 1 1 d . U
H13 H 0.7705 0.8036 0.3000 0.076 Uiso 1 1 calc R U
C14 C 0.6422(3) 0.7744(2) 0.35191(14) 0.0524(7) Uani 1 1 d . U
H14 H 0.6184 0.8242 0.3593 0.063 Uiso 1 1 calc R U
C15 C 0.6535(2) 0.65717(14) 0.51686(11) 0.0337(5) Uani 1 1 d . U
C16 C 0.7797(3) 0.68338(17) 0.52277(14) 0.0458(6) Uani 1 1 d . U
H16 H 0.7942 0.7350 0.5170 0.055 Uiso 1 1 calc R U
C17 C 0.8852(3) 0.6348(2) 0.53709(16) 0.0562(8) Uani 1 1 d . U
H17 H 0.9707 0.6538 0.5411 0.067 Uiso 1 1 calc R U
C18 C 0.8673(3) 0.5599(2) 0.54546(14) 0.0559(8) Uani 1 1 d . U
H18 H 0.9394 0.5270 0.5550 0.067 Uiso 1 1 calc R U
C19 C 0.7425(3) 0.53320(18) 0.53984(14) 0.0514(7) Uani 1 1 d . U
H19 H 0.7286 0.4815 0.5452 0.062 Uiso 1 1 calc R U
C20 C 0.6378(3) 0.58108(15) 0.52647(13) 0.0433(6) Uani 1 1 d . U
H20 H 0.5530 0.5617 0.5237 0.052 Uiso 1 1 calc R U
C21 C 0.3998(2) 0.66528(13) 0.57128(12) 0.0363(5) Uani 1 1 d . U
C22 C 0.4833(2) 0.70117(14) 0.61912(12) 0.0387(5) Uani 1 1 d . U
H22 H 0.5494 0.7329 0.6108 0.046 Uiso 1 1 calc R U
C23 C 0.4721(3) 0.69151(16) 0.67839(13) 0.0450(6) Uani 1 1 d . U
H23 H 0.5293 0.7173 0.7097 0.054 Uiso 1 1 calc R U
C24 C 0.3784(3) 0.64476(18) 0.69209(14) 0.0518(7) Uani 1 1 d . U
H24 H 0.3690 0.6393 0.7325 0.062 Uiso 1 1 calc R U
C25 C 0.2989(3) 0.60612(17) 0.64628(15) 0.0516(7) Uani 1 1 d . U
H25 H 0.2359 0.5728 0.6555 0.062 Uiso 1 1 calc R U
C26 C 0.3091(3) 0.61506(15) 0.58653(14) 0.0445(6) Uani 1 1 d . U
H26 H 0.2544 0.5870 0.5558 0.053 Uiso 1 1 calc R U
C27 C 1.2086(3) 0.59790(19) 0.86461(15) 0.0540(7) Uani 1 1 d . U
H27A H 1.2740 0.6287 0.8504 0.065 Uiso 1 1 calc R U
H27B H 1.2557 0.5590 0.8917 0.065 Uiso 1 1 calc R U
C28 C 1.1367(4) 0.64683(18) 0.90022(15) 0.0570(8) Uani 1 1 d . U
H28A H 1.1990 0.6719 0.9330 0.068 Uiso 1 1 calc R U
H28B H 1.0883 0.6858 0.8738 0.068 Uiso 1 1 calc R U
C29 C 0.9677(3) 0.64817(15) 0.95230(13) 0.0458(6) Uani 1 1 d . U
H29A H 0.9096 0.6781 0.9211 0.055 Uiso 1 1 calc R U
H29B H 1.0213 0.6830 0.9811 0.055 Uiso 1 1 calc R U
C30 C 0.8889(3) 0.60009(17) 0.98454(13) 0.0465(6) Uani 1 1 d . U
H30A H 0.9467 0.5674 1.0136 0.056 Uiso 1 1 calc R U
H30B H 0.8388 0.6318 1.0071 0.056 Uiso 1 1 calc R U
C31 C 0.7140(3) 0.51646(18) 0.96976(16) 0.0538(7) Uani 1 1 d . U
H31A H 0.6675 0.5520 0.9910 0.065 Uiso 1 1 calc R U
H31B H 0.7614 0.4805 0.9996 0.065 Uiso 1 1 calc R U
C32 C 0.6194(3) 0.47579(19) 0.92232(18) 0.0590(8) Uani 1 1 d . U
H32A H 0.5573 0.4488 0.9417 0.071 Uiso 1 1 calc R U
H32B H 0.5697 0.5128 0.8943 0.071 Uiso 1 1 calc R U
C33 C 1.2005(3) 0.50325(17) 0.78880(14) 0.0492(7) Uani 1 1 d . U
H33A H 1.2865 0.5237 0.7867 0.059 Uiso 1 1 calc R U
H33B H 1.1548 0.4908 0.7473 0.059 Uiso 1 1 calc R U
C34 C 1.2197(3) 0.43257(17) 0.82564(14) 0.0461(6) Uani 1 1 d . U
H34A H 1.2805 0.3990 0.8107 0.055 Uiso 1 1 calc R U
H34B H 1.2573 0.4446 0.8682 0.055 Uiso 1 1 calc R U
C35 C 1.1137(3) 0.32521(15) 0.84957(13) 0.0421(6) Uani 1 1 d . U
H35A H 1.1639 0.3304 0.8914 0.051 Uiso 1 1 calc R U
H35B H 1.1619 0.2914 0.8277 0.051 Uiso 1 1 calc R U
C36 C 0.9836(3) 0.29325(15) 0.84971(13) 0.0423(6) Uani 1 1 d . U
H36A H 0.9319 0.2902 0.8080 0.051 Uiso 1 1 calc R U
H36B H 0.9931 0.2421 0.8667 0.051 Uiso 1 1 calc R U
C37 C 0.8084(3) 0.30330(15) 0.89788(15) 0.0463(6) Uani 1 1 d . U
H37A H 0.8360 0.2611 0.9258 0.056 Uiso 1 1 calc R U
H37B H 0.7541 0.2831 0.8603 0.056 Uiso 1 1 calc R U
C38 C 0.7306(3) 0.35818(16) 0.92608(15) 0.0471(7) Uani 1 1 d . U
H38A H 0.6571 0.3314 0.9372 0.056 Uiso 1 1 calc R U
H38B H 0.7861 0.3776 0.9636 0.056 Uiso 1 1 calc R U
C39 C 1.0756(3) 0.61674(17) 0.76554(15) 0.0540(7) Uani 1 1 d . U
H39A H 1.1473 0.6334 0.7468 0.065 Uiso 1 1 calc R U
H39B H 1.0448 0.6608 0.7847 0.065 Uiso 1 1 calc R U
C40 C 0.9668(4) 0.58839(19) 0.71707(14) 0.0576(8) Uani 1 1 d . U
H40A H 0.9422 0.6271 0.6856 0.069 Uiso 1 1 calc R U
H40B H 0.9956 0.5435 0.6981 0.069 Uiso 1 1 calc R U
C41 C 0.7535(5) 0.5392(3) 0.69475(17) 0.0785(11) Uani 1 1 d . U
H41A H 0.7309 0.5747 0.6608 0.094 Uiso 1 1 calc R U
H41B H 0.7826 0.4920 0.6792 0.094 Uiso 1 1 calc R U
C42 C 0.6425(5) 0.5254(3) 0.7195(2) 0.0850(13) Uani 1 1 d . U
H42A H 0.6182 0.5715 0.7384 0.102 Uiso 1 1 calc R U
H42B H 0.5684 0.5105 0.6871 0.102 Uiso 1 1 calc R U
C43 C 0.5580(4) 0.4553(3) 0.7860(2) 0.0801(11) Uani 1 1 d . U
H43A H 0.4863 0.4383 0.7532 0.096 Uiso 1 1 calc R U
H43B H 0.5310 0.5025 0.8025 0.096 Uiso 1 1 calc R U
C44 C 0.5853(3) 0.3975(2) 0.83427(19) 0.0647(9) Uani 1 1 d . U
H44A H 0.5032 0.3843 0.8462 0.078 Uiso 1 1 calc R U
H44B H 0.6183 0.3519 0.8180 0.078 Uiso 1 1 calc R U
K1 K 0.90167(5) 0.49079(3) 0.84986(2) 0.03328(14) Uani 1 1 d . U
N1 N 0.3543(2) 0.69682(12) 0.40558(10) 0.0382(5) Uani 1 1 d . U
N2 N 1.1265(2) 0.56113(13) 0.81256(11) 0.0440(5) Uani 1 1 d . U
N3 N 0.6792(2) 0.42182(14) 0.88737(13) 0.0471(6) Uani 1 1 d . U
O1 O 0.49265(19) 0.81071(10) 0.44426(9) 0.0410(4) Uani 1 1 d . U
O2 O 0.59918(18) 0.83223(10) 0.54013(9) 0.0415(4) Uani 1 1 d . U
O3 O 1.0487(2) 0.60260(10) 0.92509(9) 0.0430(4) Uani 1 1 d . U
O4 O 0.80302(19) 0.55579(11) 0.94196(9) 0.0435(4) Uani 1 1 d . U
O5 O 1.09835(18) 0.39654(10) 0.82102(9) 0.0406(4) Uani 1 1 d . U
O6 O 0.91927(17) 0.33949(9) 0.88490(8) 0.0381(4) Uani 1 1 d . U
O7 O 0.8593(2) 0.57046(14) 0.74142(10) 0.0589(6) Uani 1 1 d . U
O8 O 0.6705(3) 0.46780(14) 0.76306(12) 0.0674(7) Uani 1 1 d . U

loop_
_atom_site_aniso_label
_atom_site_aniso_U_11
_atom_site_aniso_U_22
_atom_site_aniso_U_33
_atom_site_aniso_U_23
_atom_site_aniso_U_13
_atom_site_aniso_U_12
B1 0.0414(15) 0.0327(14) 0.0375(14) 0.0015(10) 0.0108(11) 0.0021(11)
C1 0.0343(12) 0.0328(12) 0.0423(13) 0.0002(9) 0.0186(10) 0.0002(9)
C2 0.0376(12) 0.0300(12) 0.0352(12) 0.0002(9) 0.0130(10) -0.0003(9)
C3 0.0385(12) 0.0264(11) 0.0441(13) 0.0023(9) 0.0163(10) 0.0035(9)
C4 0.0391(13) 0.0265(11) 0.0454(13) 0.0010(9) 0.0146(10) 0.0045(9)
C5 0.0363(13) 0.0315(13) 0.0599(16) 0.0058(11) 0.0151(12) 0.0031(10)
C6 0.0354(13) 0.0373(14) 0.0718(19) 0.0029(12) 0.0084(13) 0.0035(10)
C7 0.0443(15) 0.0429(15) 0.0610(18) 0.0001(13) 0.0010(13) 0.0036(11)
C8 0.0463(14) 0.0412(14) 0.0470(15) -0.0004(11) 0.0074(12) 0.0066(11)
C9 0.0353(13) 0.0518(15) 0.0316(12) -0.0004(10) 0.0042(10) -0.0017(10)
C10 0.0553(18) 0.0633(19) 0.0474(16) -0.0093(13) 0.0206(14) -0.0011(14)
C11 0.0560(19) 0.087(2) 0.0527(18) -0.0200(16) 0.0199(15) 0.0048(16)
C12 0.0361(15) 0.119(3) 0.0363(15) -0.0080(16) 0.0097(12) -0.0006(16)
C13 0.0483(17) 0.099(3) 0.0447(16) 0.0077(16) 0.0153(14) -0.0151(16)
C14 0.0475(16) 0.0670(19) 0.0441(15) 0.0088(13) 0.0131(13) -0.0047(13)
C15 0.0375(12) 0.0348(12) 0.0309(11) -0.0051(9) 0.0118(10) 0.0027(9)
C16 0.0413(14) 0.0457(15) 0.0540(16) -0.0075(12) 0.0179(12) 0.0018(11)
C17 0.0375(14) 0.071(2) 0.0621(19) -0.0140(15) 0.0157(14) 0.0088(13)
C18 0.0546(17) 0.0623(19) 0.0511(17) -0.0067(13) 0.0122(13) 0.0248(14)
C19 0.0606(17) 0.0444(15) 0.0494(16) 0.0017(12) 0.0119(14) 0.0165(13)
C20 0.0489(15) 0.0372(13) 0.0456(15) 0.0012(11) 0.0144(12) 0.0051(11)
C21 0.0387(12) 0.0291(12) 0.0451(13) 0.0062(9) 0.0180(10) 0.0080(9)
C22 0.0358(13) 0.0355(13) 0.0472(14) 0.0082(10) 0.0139(11) 0.0102(10)
C23 0.0450(15) 0.0478(15) 0.0430(14) 0.0105(11) 0.0112(12) 0.0144(11)
C24 0.0555(17) 0.0558(17) 0.0495(16) 0.0160(13) 0.0235(13) 0.0144(13)
C25 0.0544(17) 0.0467(16) 0.0610(18) 0.0166(13) 0.0286(14) 0.0036(12)
C26 0.0507(15) 0.0346(13) 0.0523(16) 0.0038(11) 0.0206(13) 0.0000(11)
C27 0.0540(17) 0.0565(18) 0.0556(17) -0.0061(13) 0.0208(14) -0.0209(13)
C28 0.075(2) 0.0449(16) 0.0558(18) -0.0101(13) 0.0235(16) -0.0241(14)
C29 0.0538(16) 0.0359(14) 0.0454(15) -0.0113(11) 0.0054(12) 0.0007(11)
C30 0.0532(16) 0.0468(15) 0.0406(14) -0.0117(11) 0.0124(12) 0.0040(12)
C31 0.0606(18) 0.0451(16) 0.0665(19) -0.0061(13) 0.0377(16) 0.0024(13)
C32 0.0409(15) 0.0523(17) 0.092(2) -0.0067(16) 0.0313(16) 0.0014(12)
C33 0.0495(16) 0.0553(17) 0.0503(15) 0.0002(12) 0.0277(13) -0.0037(12)
C34 0.0385(14) 0.0508(16) 0.0522(16) -0.0009(12) 0.0166(12) 0.0015(11)
C35 0.0482(15) 0.0392(14) 0.0417(14) 0.0003(10) 0.0159(12) 0.0118(11)
C36 0.0543(16) 0.0320(13) 0.0416(14) -0.0036(10) 0.0124(12) 0.0028(10)
C37 0.0432(14) 0.0344(13) 0.0646(18) -0.0065(12) 0.0189(13) -0.0093(10)
C38 0.0421(14) 0.0389(14) 0.0656(18) -0.0040(12) 0.0234(13) -0.0101(11)
C39 0.072(2) 0.0432(16) 0.0548(17) 0.0072(12) 0.0319(15) -0.0038(13)
C40 0.079(2) 0.0547(18) 0.0440(16) 0.0120(13) 0.0233(15) 0.0100(15)
C41 0.093(3) 0.087(3) 0.0448(18) 0.0146(17) -0.0079(17) 0.015(2)
C42 0.077(3) 0.083(3) 0.078(3) 0.016(2) -0.020(2) 0.003(2)
C43 0.0481(19) 0.085(3) 0.093(3) -0.005(2) -0.0157(18) 0.0038(17)
C44 0.0370(15) 0.065(2) 0.088(2) -0.0104(17) 0.0033(15) -0.0110(14)
K1 0.0361(3) 0.0310(3) 0.0335(3) -0.00100(19) 0.0092(2) 0.00041(19)
N1 0.0385(11) 0.0353(11) 0.0416(11) -0.0005(8) 0.0100(9) 0.0033(8)
N2 0.0514(13) 0.0413(12) 0.0444(12) -0.0007(9) 0.0215(10) -0.0064(9)
N3 0.0318(11) 0.0427(12) 0.0683(16) -0.0097(11) 0.0139(11) -0.0050(9)
O1 0.0479(10) 0.0323(9) 0.0445(10) 0.0071(7) 0.0134(8) 0.0024(7)
O2 0.0467(10) 0.0317(9) 0.0482(10) -0.0021(8) 0.0149(8) -0.0015(7)
O3 0.0531(11) 0.0324(9) 0.0457(10) -0.0079(7) 0.0157(8) -0.0078(8)
O4 0.0489(11) 0.0415(10) 0.0435(10) -0.0078(8) 0.0174(8) -0.0038(8)
O5 0.0376(9) 0.0405(10) 0.0453(10) 0.0051(7) 0.0128(8) 0.0052(7)
O6 0.0396(9) 0.0292(9) 0.0479(10) -0.0050(7) 0.0146(8) -0.0034(7)
O7 0.0607(13) 0.0704(15) 0.0452(11) 0.0169(10) 0.0108(10) 0.0088(11)
O8 0.0656(15) 0.0596(14) 0.0632(14) 0.0091(11) -0.0167(12) -0.0033(11)

loop_
_atom_type_symbol
_atom_type_description
_atom_type_scat_dispersion_real
_atom_type_scat_dispersion_imag
_atom_type_scat_source
C C 0.0181 0.0091 'International Tables Vol C Tables 4.2.6.8 and 6.1.1.4'
H H 0.0000 0.0000 'International Tables Vol C Tables 4.2.6.8 and 6.1.1.4'
B B 0.0090 0.0039 'International Tables Vol C Tables 4.2.6.8 and 6.1.1.4'
N N 0.0311 0.0180 'International Tables Vol C Tables 4.2.6.8 and 6.1.1.4'
O O 0.0492 0.0322 'International Tables Vol C Tables 4.2.6.8 and 6.1.1.4'
K K 0.3868 1.0657 'International Tables Vol C Tables 4.2.6.8 and 6.1.1.4'

loop_
_geom_angle_atom_site_label_1
_geom_angle_atom_site_label_2
_geom_angle_atom_site_label_3
_geom_angle
N1 B1 O1 111.2(2)
N1 B1 C9 118.6(2)
O1 B1 C9 112.7(2)
N1 B1 C2 102.2(2)
O1 B1 C2 86.01(18)
C9 B1 C2 121.6(2)
O2 C1 O1 125.9(2)
O2 C1 C2 133.9(2)
O1 C1 C2 100.3(2)
C15 C2 C3 116.9(2)
C15 C2 C1 119.7(2)
C3 C2 C1 110.1(2)
C15 C2 B1 121.4(2)
C3 C2 B1 101.9(2)
C1 C2 B1 80.75(18)
C4 C3 C21 127.6(2)
C4 C3 C2 111.4(2)
C21 C3 C2 121.0(2)
C3 C4 N1 113.4(2)
C3 C4 C5 131.2(3)
N1 C4 C5 115.3(2)
C6 C5 C4 121.1(3)
C6 C5 H5 119.5
C4 C5 H5 119.5
C5 C6 C7 120.7(3)
C5 C6 H6 119.7
C7 C6 H6 119.7
C8 C7 C6 117.9(3)
C8 C7 H7 121.0
C6 C7 H7 121.0
N1 C8 C7 122.4(3)
N1 C8 H8 118.8
C7 C8 H8 118.8
C14 C9 C10 116.9(3)
C14 C9 B1 122.6(3)
C10 C9 B1 120.2(3)
C9 C10 C11 121.8(3)
C9 C10 H10 119.1
C11 C10 H10 119.1
C12 C11 C10 120.0(4)
C12 C11 H11 120.0
C10 C11 H11 120.0
C11 C12 C13 119.6(3)
C11 C12 H12 120.2
C13 C12 H12 120.2
C12 C13 C14 120.0(3)
C12 C13 H13 120.0
C14 C13 H13 120.0
C9 C14 C13 121.7(3)
C9 C14 H14 119.1
C13 C14 H14 119.1
C16 C15 C20 117.2(3)
C16 C15 C2 122.2(2)
C20 C15 C2 120.2(2)
C15 C16 C17 120.8(3)
C15 C16 H16 119.6
C17 C16 H16 119.6
C18 C17 C16 120.9(3)
C18 C17 H17 119.5
C16 C17 H17 119.5
C17 C18 C19 118.8(3)
C17 C18 H18 120.6
C19 C18 H18 120.6
C20 C19 C18 120.6(3)
C20 C19 H19 119.7
C18 C19 H19 119.7
C19 C20 C15 121.7(3)
C19 C20 H20 119.2
C15 C20 H20 119.2
C22 C21 C26 116.7(2)
C22 C21 C3 120.0(2)
C26 C21 C3 123.3(3)
C23 C22 C21 121.8(3)
C23 C22 H22 119.1
C21 C22 H22 119.1
C24 C23 C22 120.5(3)
C24 C23 H23 119.7
C22 C23 H23 119.7
C25 C24 C23 118.9(3)
C25 C24 H24 120.5
C23 C24 H24 120.5
C24 C25 C26 121.2(3)
C24 C25 H25 119.4
C26 C25 H25 119.4
C25 C26 C21 120.7(3)
C25 C26 H26 119.7
C21 C26 H26 119.7
N2 C27 C28 114.7(3)
N2 C27 H27A 108.6
C28 C27 H27A 108.6
N2 C27 H27B 108.6
C28 C27 H27B 108.6
H27A C27 H27B 107.6
O3 C28 C27 109.7(2)
O3 C28 H28A 109.7
C27 C28 H28A 109.7
O3 C28 H28B 109.7
C27 C28 H28B 109.7
H28A C28 H28B 108.2
O3 C29 C30 109.5(2)
O3 C29 H29A 109.8
C30 C29 H29A 109.8
O3 C29 H29B 109.8
C30 C29 H29B 109.8
H29A C29 H29B 108.2
O4 C30 C29 109.2(2)
O4 C30 H30A 109.8
C29 C30 H30A 109.8
O4 C30 H30B 109.8
C29 C30 H30B 109.8
H30A C30 H30B 108.3
O4 C31 C32 108.8(3)
O4 C31 H31A 109.9
C32 C31 H31A 109.9
O4 C31 H31B 109.9
C32 C31 H31B 109.9
H31A C31 H31B 108.3
N3 C32 C31 114.3(2)
N3 C32 H32A 108.7
C31 C32 H32A 108.7
N3 C32 H32B 108.7
C31 C32 H32B 108.7
H32A C32 H32B 107.6
N2 C33 C34 114.0(2)
N2 C33 H33A 108.8
C34 C33 H33A 108.8
N2 C33 H33B 108.8
C34 C33 H33B 108.8
H33A C33 H33B 107.6
O5 C34 C33 109.2(2)
O5 C34 H34A 109.8
C33 C34 H34A 109.8
O5 C34 H34B 109.8
C33 C34 H34B 109.8
H34A C34 H34B 108.3
O5 C35 C36 109.3(2)
O5 C35 H35A 109.8
C36 C35 H35A 109.8
O5 C35 H35B 109.8
C36 C35 H35B 109.8
H35A C35 H35B 108.3
O6 C36 C35 109.2(2)
O6 C36 H36A 109.8
C35 C36 H36A 109.8
O6 C36 H36B 109.8
C35 C36 H36B 109.8
H36A C36 H36B 108.3
O6 C37 C38 109.8(2)
O6 C37 H37A 109.7
C38 C37 H37A 109.7
O6 C37 H37B 109.7
C38 C37 H37B 109.7
H37A C37 H37B 108.2
N3 C38 C37 114.5(3)
N3 C38 H38A 108.6
C37 C38 H38A 108.6
N3 C38 H38B 108.6
C37 C38 H38B 108.6
H38A C38 H38B 107.6
N2 C39 C40 114.1(3)
N2 C39 H39A 108.7
C40 C39 H39A 108.7
N2 C39 H39B 108.7
C40 C39 H39B 108.7
H39A C39 H39B 107.6
O7 C40 C39 110.2(3)
O7 C40 H40A 109.6
C39 C40 H40A 109.6
O7 C40 H40B 109.6
C39 C40 H40B 109.6
H40A C40 H40B 108.1
C42 C41 O7 109.9(3)
C42 C41 H41A 109.7
O7 C41 H41A 109.7
C42 C41 H41B 109.7
O7 C41 H41B 109.7
H41A C41 H41B 108.2
O8 C42 C41 109.6(4)
O8 C42 H42A 109.8
C41 C42 H42A 109.8
O8 C42 H42B 109.8
C41 C42 H42B 109.8
H42A C42 H42B 108.2
O8 C43 C44 109.6(3)
O8 C43 H43A 109.7
C44 C43 H43A 109.7
O8 C43 H43B 109.7
C44 C43 H43B 109.7
H43A C43 H43B 108.2
N3 C44 C43 113.2(3)
N3 C44 H44A 108.9
C43 C44 H44A 108.9
N3 C44 H44B 108.9
C43 C44 H44B 108.9
H44A C44 H44B 107.8
O4 K1 O7 115.74(7)
O4 K1 O6 101.62(6)
O7 K1 O6 136.62(7)
O4 K1 O8 100.43(8)
O7 K1 O8 60.42(8)
O6 K1 O8 93.02(7)
O4 K1 O5 145.65(6)
O7 K1 O5 94.94(6)
O6 K1 O5 59.35(5)
O8 K1 O5 108.38(7)
O4 K1 O3 60.05(6)
O7 K1 O3 97.75(7)
O6 K1 O3 120.51(6)
O8 K1 O3 142.84(7)
O5 K1 O3 102.82(6)
O4 K1 N3 60.44(6)
O7 K1 N3 118.84(8)
O6 K1 N3 61.46(6)
O8 K1 N3 61.07(8)
O5 K1 N3 118.91(6)
O3 K1 N3 119.02(7)
O4 K1 N2 119.21(6)
O7 K1 N2 61.28(7)
O6 K1 N2 118.71(6)
O8 K1 N2 119.15(8)
O5 K1 N2 61.33(6)
O3 K1 N2 60.64(6)
N3 K1 N2 179.65(7)
C8 N1 C4 121.7(2)
C8 N1 B1 128.9(2)
C4 N1 B1 109.5(2)
C27 N2 C33 110.2(3)
C27 N2 C39 110.1(2)
C33 N2 C39 110.4(2)
C27 N2 K1 109.32(16)
C33 N2 K1 109.05(16)
C39 N2 K1 107.67(18)
C44 N3 C38 111.3(3)
C44 N3 C32 110.4(3)
C38 N3 C32 109.3(3)
C44 N3 K1 109.3(2)
C38 N3 K1 106.51(15)
C32 N3 K1 109.98(17)
C1 O1 B1 91.04(18)
C29 O3 C28 111.0(2)
C29 O3 K1 111.26(16)
C28 O3 K1 117.82(16)
C30 O4 C31 111.0(2)
C30 O4 K1 117.39(16)
C31 O4 K1 120.98(16)
C34 O5 C35 111.1(2)
C34 O5 K1 113.79(15)
C35 O5 K1 116.21(14)
C36 O6 C37 111.4(2)
C36 O6 K1 114.28(15)
C37 O6 K1 119.26(15)
C40 O7 C41 110.8(3)
C40 O7 K1 118.25(18)
C41 O7 K1 113.2(2)
C43 O8 C42 107.8(3)
C43 O8 K1 115.7(2)
C42 O8 K1 113.8(2)

loop_
_geom_bond_atom_site_label_1
_geom_bond_atom_site_label_2
_geom_bond_distance
B1 N1 1.534(4)
B1 O1 1.562(3)
B1 C9 1.586(4)
B1 C2 1.665(4)
C1 O2 1.208(3)
C1 O1 1.334(3)
C1 C2 1.530(3)
C2 C15 1.494(3)
C2 C3 1.525(3)
C3 C4 1.371(4)
C3 C21 1.467(4)
C4 N1 1.405(3)
C4 C5 1.447(4)
C5 C6 1.354(4)
C5 H5 0.9500
C6 C7 1.420(5)
C6 H6 0.9500
C7 C8 1.363(4)
C7 H7 0.9500
C8 N1 1.355(4)
C8 H8 0.9500
C9 C14 1.386(4)
C9 C10 1.394(4)
C10 C11 1.397(4)
C10 H10 0.9500
C11 C12 1.375(6)
C11 H11 0.9500
C12 C13 1.378(6)
C12 H12 0.9500
C13 C14 1.399(5)
C13 H13 0.9500
C14 H14 0.9500
C15 C16 1.392(4)
C15 C20 1.395(4)
C16 C17 1.397(4)
C16 H16 0.9500
C17 C18 1.374(5)
C17 H17 0.9500
C18 C19 1.381(5)
C18 H18 0.9500
C19 C20 1.380(4)
C19 H19 0.9500
C20 H20 0.9500
C21 C22 1.402(4)
C21 C26 1.410(4)
C22 C23 1.390(4)
C22 H22 0.9500
C23 C24 1.381(4)
C23 H23 0.9500
C24 C25 1.377(5)
C24 H24 0.9500
C25 C26 1.396(4)
C25 H25 0.9500
C26 H26 0.9500
C27 N2 1.466(4)
C27 C28 1.504(5)
C27 H27A 0.9900
C27 H27B 0.9900
C28 O3 1.426(4)
C28 H28A 0.9900
C28 H28B 0.9900
C29 O3 1.416(3)
C29 C30 1.494(4)
C29 H29A 0.9900
C29 H29B 0.9900
C30 O4 1.420(3)
C30 H30A 0.9900
C30 H30B 0.9900
C31 O4 1.425(4)
C31 C32 1.495(5)
C31 H31A 0.9900
C31 H31B 0.9900
C32 N3 1.476(4)
C32 H32A 0.9900
C32 H32B 0.9900
C33 N2 1.468(4)
C33 C34 1.508(4)
C33 H33A 0.9900
C33 H33B 0.9900
C34 O5 1.418(3)
C34 H34A 0.9900
C34 H34B 0.9900
C35 O5 1.426(3)
C35 C36 1.488(4)
C35 H35A 0.9900
C35 H35B 0.9900
C36 O6 1.421(3)
C36 H36A 0.9900
C36 H36B 0.9900
C37 O6 1.423(3)
C37 C38 1.509(4)
C37 H37A 0.9900
C37 H37B 0.9900
C38 N3 1.471(4)
C38 H38A 0.9900
C38 H38B 0.9900
C39 N2 1.476(4)
C39 C40 1.501(5)
C39 H39A 0.9900
C39 H39B 0.9900
C40 O7 1.403(4)
C40 H40A 0.9900
C40 H40B 0.9900
C41 C42 1.426(7)
C41 O7 1.477(5)
C41 H41A 0.9900
C41 H41B 0.9900
C42 O8 1.417(5)
C42 H42A 0.9900
C42 H42B 0.9900
C43 O8 1.413(5)
C43 C44 1.493(6)
C43 H43A 0.9900
C43 H43B 0.9900
C44 N3 1.457(4)
C44 H44A 0.9900
C44 H44B 0.9900
K1 O4 2.7856(19)
K1 O7 2.802(2)
K1 O6 2.8190(18)
K1 O8 2.824(2)
K1 O5 2.8584(19)
K1 O3 2.8662(19)
K1 N3 2.936(2)
K1 N2 2.967(2)

loop_
_geom_torsion_atom_site_label_1
_geom_torsion_atom_site_label_2
_geom_torsion_atom_site_label_3
_geom_torsion_atom_site_label_4
_geom_torsion
O2 C1 C2 C15 -47.3(4)
O1 C1 C2 C15 131.9(2)
O2 C1 C2 C3 92.5(3)
O1 C1 C2 C3 -88.4(2)
O2 C1 C2 B1 -168.2(3)
O1 C1 C2 B1 10.93(19)
N1 B1 C2 C15 120.8(2)
O1 B1 C2 C15 -128.4(2)
C9 B1 C2 C15 -14.2(4)
N1 B1 C2 C3 -11.2(2)
O1 B1 C2 C3 99.56(19)
C9 B1 C2 C3 -146.2(2)
N1 B1 C2 C1 -120.0(2)
O1 B1 C2 C1 -9.19(16)
C9 B1 C2 C1 105.1(3)
C15 C2 C3 C4 -127.9(2)
C1 C2 C3 C4 91.1(3)
B1 C2 C3 C4 6.8(3)
C15 C2 C3 C21 54.3(3)
C1 C2 C3 C21 -86.7(3)
B1 C2 C3 C21 -171.1(2)
C21 C3 C4 N1 178.8(2)
C2 C3 C4 N1 1.1(3)
C21 C3 C4 C5 0.6(4)
C2 C3 C4 C5 -177.0(2)
C3 C4 C5 C6 -172.7(3)
N1 C4 C5 C6 9.1(4)
C4 C5 C6 C7 -1.6(4)
C5 C6 C7 C8 -4.4(4)
C6 C7 C8 N1 2.4(4)
N1 B1 C9 C14 121.9(3)
O1 B1 C9 C14 -10.3(4)
C2 B1 C9 C14 -110.0(3)
N1 B1 C9 C10 -64.5(3)
O1 B1 C9 C10 163.2(2)
C2 B1 C9 C10 63.5(4)
C14 C9 C10 C11 0.5(5)
B1 C9 C10 C11 -173.4(3)
C9 C10 C11 C12 -0.9(5)
C10 C11 C12 C13 0.7(5)
C11 C12 C13 C14 -0.1(5)
C10 C9 C14 C13 0.1(4)
B1 C9 C14 C13 173.8(3)
C12 C13 C14 C9 -0.3(5)
C3 C2 C15 C16 -160.4(2)
C1 C2 C15 C16 -23.3(4)
B1 C2 C15 C16 74.2(3)
C3 C2 C15 C20 26.6(3)
C1 C2 C15 C20 163.7(2)
B1 C2 C15 C20 -98.8(3)
C20 C15 C16 C17 0.7(4)
C2 C15 C16 C17 -172.5(3)
C15 C16 C17 C18 0.3(5)
C16 C17 C18 C19 -0.4(5)
C17 C18 C19 C20 -0.5(5)
C18 C19 C20 C15 1.5(5)
C16 C15 C20 C19 -1.5(4)
C2 C15 C20 C19 171.8(3)
C4 C3 C21 C22 -150.7(3)
C2 C3 C21 C22 26.7(3)
C4 C3 C21 C26 29.6(4)
C2 C3 C21 C26 -152.9(2)
C26 C21 C22 C23 -4.0(4)
C3 C21 C22 C23 176.3(2)
C21 C22 C23 C24 1.0(4)
C22 C23 C24 C25 2.0(4)
C23 C24 C25 C26 -1.8(5)
C24 C25 C26 C21 -1.3(4)
C22 C21 C26 C25 4.1(4)
C3 C21 C26 C25 -176.3(2)
N2 C27 C28 O3 62.7(4)
O3 C29 C30 O4 -65.3(3)
O4 C31 C32 N3 58.9(4)
N2 C33 C34 O5 67.7(3)
O5 C35 C36 O6 -63.7(3)
O6 C37 C38 N3 62.0(3)
N2 C39 C40 O7 63.6(4)
O7 C41 C42 O8 -66.4(5)
O8 C43 C44 N3 66.1(4)
C7 C8 N1 C4 5.9(4)
C7 C8 N1 B1 -174.5(3)
C3 C4 N1 C8 170.2(2)
C5 C4 N1 C8 -11.3(3)
C3 C4 N1 B1 -9.5(3)
C5 C4 N1 B1 169.0(2)
O1 B1 N1 C8 102.6(3)
C9 B1 N1 C8 -30.4(4)
C2 B1 N1 C8 -167.0(2)
O1 B1 N1 C4 -77.8(2)
C9 B1 N1 C4 149.3(2)
C2 B1 N1 C4 12.6(3)
C28 C27 N2 C33 -168.0(3)
C28 C27 N2 C39 69.9(3)
C28 C27 N2 K1 -48.2(3)
C34 C33 N2 C27 76.6(3)
C34 C33 N2 C39 -161.5(3)
C34 C33 N2 K1 -43.4(3)
C40 C39 N2 C27 -166.3(3)
C40 C39 N2 C33 71.8(3)
C40 C39 N2 K1 -47.2(3)
C43 C44 N3 C38 -164.1(3)
C43 C44 N3 C32 74.4(4)
C43 C44 N3 K1 -46.7(4)
C37 C38 N3 C44 64.7(3)
C37 C38 N3 C32 -173.1(2)
C37 C38 N3 K1 -54.3(3)
C31 C32 N3 C44 -167.3(3)
C31 C32 N3 C38 70.0(3)
C31 C32 N3 K1 -46.6(3)
O2 C1 O1 B1 167.7(3)
C2 C1 O1 B1 -11.5(2)
N1 B1 O1 C1 111.9(2)
C9 B1 O1 C1 -112.2(2)
C2 B1 O1 C1 10.42(19)
C30 C29 O3 C28 -172.8(2)
C30 C29 O3 K1 53.9(3)
C27 C28 O3 C29 -172.4(3)
C27 C28 O3 K1 -42.5(3)
C29 C30 O4 C31 -172.2(2)
C29 C30 O4 K1 42.7(3)
C32 C31 O4 C30 175.4(2)
C32 C31 O4 K1 -40.9(3)
C33 C34 O5 C35 173.4(2)
C33 C34 O5 K1 -53.1(3)
C36 C35 O5 C34 173.7(2)
C36 C35 O5 K1 41.4(3)
C35 C36 O6 C37 -166.7(2)
C35 C36 O6 K1 54.5(2)
C38 C37 O6 C36 -170.6(2)
C38 C37 O6 K1 -34.1(3)
C39 C40 O7 C41 -177.4(3)
C39 C40 O7 K1 -44.3(3)
C42 C41 O7 C40 -176.6(3)
C42 C41 O7 K1 47.9(4)
C44 C43 O8 C42 -177.2(4)
C44 C43 O8 K1 -48.5(4)
C41 C42 O8 C43 -179.4(4)
C41 C42 O8 K1 50.8(5)
